data_1544176
loop_
_publ_author_name
'Liu, Chun'
'Zhang, Hao'
'Zhao, Jianzhang'

_publ_section_title
;
 Synthesis, characterization and properties of furan-containing
 difluoroboron complexes
;
_journal_issue 95
_journal_name_full 'RSC Advances'
_journal_page_first 92341
_journal_page_last 92348
_journal_paper_doi 10.1039/C6RA20489A
_journal_volume 6
_journal_year 2016
_chemical_formula_sum 'C20 H15 B F2 O4'
_chemical_formula_weight 368.13
_chemical_name_common F3
_chemical_name_systematic
2,2-difluoro-4-(furan-2-yl)-6-(4'-methoxy-[1,1'-biphenyl]-4-yl)-2H-1,3,2-dioxaborinin-1-ium-2-uide
_chemical_properties_physical Heat-sensitive
_space_group_IT_number 2
_symmetry_cell_setting triclinic
_symmetry_space_group_name_Hall '-P 1'
_symmetry_space_group_name_H-M 'P -1'
_atom_sites_solution_hydrogens geom
_atom_sites_solution_primary direct
_atom_sites_solution_secondary difmap
_audit_creation_method SHELXL-97
_audit_update_record
;
2016-06-01 deposited with the CCDC.
2016-09-16 downloaded from the CCDC.
;
_cell_angle_alpha 76.62
_cell_angle_beta 87.56
_cell_angle_gamma 88.26
_cell_formula_units_Z 4
_cell_length_a 8.808
_cell_length_b 13.609
_cell_length_c 14.247
_cell_measurement_reflns_used 4974
_cell_measurement_temperature 296(2)
_cell_measurement_theta_max 27.46
_cell_measurement_theta_min 2.79
_cell_volume 1659.530
_computing_cell_refinement 'Bruker SMART'
_computing_data_collection 'Bruker SMART'
_computing_data_reduction 'Bruker SAINT'
_computing_molecular_graphics 'Bruker SHELXTL'
_computing_publication_material 'Bruker SHELXTL'
_computing_structure_refinement 'SHELXL-97 (Sheldrick, 1997)'
_computing_structure_solution 'SHELXS-97 (Sheldrick, 1990)'
_diffrn_ambient_temperature 296(2)
_diffrn_measured_fraction_theta_full 0.980
_diffrn_measured_fraction_theta_max 0.980
_diffrn_measurement_device_type 'CCD area detector'
_diffrn_measurement_method 'phi and omega scans'
_diffrn_radiation_monochromator graphite
_diffrn_radiation_source 'fine-focus sealed tube'
_diffrn_radiation_type MoK\a
_diffrn_radiation_wavelength 0.71073
_diffrn_reflns_av_R_equivalents 0.0341
_diffrn_reflns_av_sigmaI/netI 0.0556
_diffrn_reflns_limit_h_max 11
_diffrn_reflns_limit_h_min -7
_diffrn_reflns_limit_k_max 17
_diffrn_reflns_limit_k_min -17
_diffrn_reflns_limit_l_max 18
_diffrn_reflns_limit_l_min -16
_diffrn_reflns_number 12058
_diffrn_reflns_theta_full 27.52
_diffrn_reflns_theta_max 27.52
_diffrn_reflns_theta_min 2.36
_exptl_absorpt_coefficient_mu 0.115
_exptl_absorpt_correction_T_max 0.9640
_exptl_absorpt_correction_T_min 0.9640
_exptl_absorpt_correction_type multi-scan
_exptl_absorpt_process_details 'SADABS (Sheldrick, 1996)'
_exptl_crystal_colour yellow
_exptl_crystal_density_diffrn 1.473
_exptl_crystal_density_method 'not measured'
_exptl_crystal_description block
_exptl_crystal_F_000 760
_exptl_crystal_preparation Luminescent
_exptl_crystal_recrystallization_method 'solvent diffusion'
_exptl_crystal_size_max 0.32
_exptl_crystal_size_mid 0.32
_exptl_crystal_size_min 0.32
_refine_diff_density_max 0.338
_refine_diff_density_min -0.390
_refine_diff_density_rms 0.075
_refine_ls_extinction_method none
_refine_ls_goodness_of_fit_ref 1.042
_refine_ls_hydrogen_treatment mixed
_refine_ls_matrix_type full
_refine_ls_number_parameters 487
_refine_ls_number_reflns 7508
_refine_ls_number_restraints 0
_refine_ls_restrained_S_all 1.042
_refine_ls_R_factor_all 0.0638
_refine_ls_R_factor_gt 0.0535
_refine_ls_shift/su_max 0.001
_refine_ls_shift/su_mean 0.000
_refine_ls_structure_factor_coef Fsqd
_refine_ls_weighting_details 'calc w=1/[\s^2^(Fo^2^)+(0.0919P)^2^+0.2612P] where P=(Fo^2^+2Fc^2^)/3'
_refine_ls_weighting_scheme calc
_refine_ls_wR_factor_gt 0.1430
_refine_ls_wR_factor_ref 0.1535
_reflns_number_gt 6113
_reflns_number_total 7508
_reflns_threshold_expression >2sigma(I)
_cod_data_source_file c6ra20489a2.cif
_cod_data_source_block 1
_cod_depositor_comments
;
The following automatic conversions were performed:

'_symmetry_cell_setting' value 'Triclinic' changed to 'triclinic'
according to
/usr/data/users/saulius/crontab/automatic-downloads/rss-feeds/RSC/lib/dictionaries/cif_core.dic
dictionary named 'cif_core.dic' version 2.4.2 from 2011-04-26.

'_exptl_absorpt_correction_type' value 'multi scan' changed to
'multi-scan' according to
/usr/data/users/saulius/crontab/automatic-downloads/rss-feeds/RSC/lib/dictionaries/cif_core.dic
dictionary named 'cif_core.dic' version 2.4.2 from 2011-04-26.

Automatic conversion script
Id: cif_fix_values 4268 2015-11-12 08:31:59Z antanas 
;
_cod_original_cell_volume 1659.6
_cod_original_sg_symbol_H-M 'P-1   '
_cod_original_formula_sum 'C20 H15 B F2  O4'
_cod_database_code 1544176

loop_
_symmetry_equiv_pos_as_xyz
'x, y, z'
'-x, -y, -z'

loop_
_atom_site_label
_atom_site_type_symbol
_atom_site_fract_x
_atom_site_fract_y
_atom_site_fract_z
_atom_site_U_iso_or_equiv
_atom_site_adp_type
_atom_site_occupancy
_atom_site_symmetry_multiplicity
_atom_site_calc_flag
_atom_site_refinement_flags
F1 F 0.42107(13) 0.76735(8) 0.32333(7) 0.0334(3) Uani 1 1 d .
F2 F 0.43429(12) 0.60313(8) 0.40505(7) 0.0303(2) Uani 1 1 d .
O7 O 0.71152(13) 0.88050(8) 0.66977(8) 0.0223(2) Uani 1 1 d .
O1 O -0.16523(13) 0.59442(8) 0.46342(8) 0.0235(3) Uani 1 1 d .
O5 O 0.31139(13) 0.64457(9) 0.25911(7) 0.0246(3) Uani 1 1 d .
O8 O 0.80442(13) 0.94115(9) 0.80519(8) 0.0252(3) Uani 1 1 d .
F3 F 0.92876(12) 0.97700(9) 0.65402(8) 0.0379(3) Uani 1 1 d .
F4 F 0.93244(13) 0.81580(9) 0.74486(9) 0.0423(3) Uani 1 1 d .
O6 O 0.20400(13) 0.69406(9) 0.40301(8) 0.0243(3) Uani 1 1 d .
O2 O 0.19438(15) 0.21963(9) -0.26859(8) 0.0307(3) Uani 1 1 d .
O3 O 0.33009(13) 0.96291(9) 0.62306(8) 0.0253(3) Uani 1 1 d .
O4 O 0.56030(13) 1.39101(9) 1.31243(8) 0.0246(3) Uani 1 1 d .
C11 C 0.18679(18) 0.53888(11) 0.17889(10) 0.0193(3) Uani 1 1 d .
C5 C 0.18398(18) 0.37921(11) -0.05004(10) 0.0185(3) Uani 1 1 d .
C28 C 0.63368(18) 1.15584(11) 1.03295(10) 0.0187(3) Uani 1 1 d .
C25 C 0.61784(18) 1.21525(11) 1.10833(10) 0.0185(3) Uani 1 1 d .
C35 C 0.56476(19) 0.99273(11) 0.74243(11) 0.0207(3) Uani 1 1 d .
H35A H 0.4775 1.0330 0.7421 0.025 Uiso 1 1 calc R
C8 C 0.18350(18) 0.43688(11) 0.02691(10) 0.0184(3) Uani 1 1 d .
C16 C 0.08630(18) 0.63950(11) 0.39859(10) 0.0192(3) Uani 1 1 d .
C10 C 0.08770(18) 0.46030(12) 0.18296(11) 0.0221(3) Uani 1 1 d .
H10A H 0.0213 0.4411 0.2362 0.027 Uiso 1 1 calc R
C31 C 0.66005(18) 1.04767(11) 0.88573(10) 0.0197(3) Uani 1 1 d .
C24 C 0.47968(18) 1.26297(12) 1.12517(10) 0.0201(3) Uani 1 1 d .
H24A H 0.3961 1.2556 1.0898 0.024 Uiso 1 1 calc R
C23 C 0.46455(19) 1.32084(12) 1.19336(10) 0.0214(3) Uani 1 1 d .
H23A H 0.3719 1.3523 1.2029 0.026 Uiso 1 1 calc R
C38 C 0.46793(19) 0.86474(11) 0.54341(11) 0.0222(3) Uani 1 1 d .
H38A H 0.5478 0.8269 0.5238 0.027 Uiso 1 1 calc R
C13 C 0.2799(2) 0.51794(12) 0.02220(10) 0.0244(3) Uani 1 1 d .
H13A H 0.3432 0.5390 -0.0323 0.029 Uiso 1 1 calc R
C27 C 0.72633(18) 1.28425(12) 1.23369(10) 0.0208(3) Uani 1 1 d .
H27A H 0.8090 1.2908 1.2702 0.025 Uiso 1 1 calc R
C37 C 0.46831(18) 0.91665(11) 0.61494(10) 0.0191(3) Uani 1 1 d .
C15 C 0.07902(18) 0.58084(11) 0.33116(10) 0.0203(3) Uani 1 1 d .
H15A H -0.0008 0.5370 0.3338 0.024 Uiso 1 1 calc R
C22 C 0.58822(18) 1.33187(11) 1.24762(10) 0.0194(3) Uani 1 1 d .
C36 C 0.58541(18) 0.93084(11) 0.67727(10) 0.0187(3) Uani 1 1 d .
C9 C 0.08677(19) 0.41025(12) 0.10868(10) 0.0219(3) Uani 1 1 d .
H9A H 0.0200 0.3575 0.1133 0.026 Uiso 1 1 calc R
C7 C 0.2815(2) 0.34938(12) -0.20390(11) 0.0244(3) Uani 1 1 d .
H7A H 0.3467 0.3672 -0.2579 0.029 Uiso 1 1 calc R
C29 C 0.52634(19) 1.16864(12) 0.96077(11) 0.0226(3) Uani 1 1 d .
H29A H 0.4451 1.2138 0.9613 0.027 Uiso 1 1 calc R
C14 C 0.19348(18) 0.58883(11) 0.25941(10) 0.0190(3) Uani 1 1 d .
C2 C 0.18578(19) 0.26822(12) -0.19459(10) 0.0223(3) Uani 1 1 d .
C6 C 0.28005(19) 0.40382(12) -0.13278(11) 0.0224(3) Uani 1 1 d .
H6A H 0.3445 0.4582 -0.1401 0.027 Uiso 1 1 calc R
C12 C 0.2836(2) 0.56764(12) 0.09678(11) 0.0233(3) Uani 1 1 d .
H12A H 0.3504 0.6203 0.0924 0.028 Uiso 1 1 calc R
C3 C 0.0892(2) 0.24216(13) -0.11398(12) 0.0303(4) Uani 1 1 d .
H3A H 0.0243 0.1881 -0.1072 0.036 Uiso 1 1 calc R
C4 C 0.0899(2) 0.29748(13) -0.04287(12) 0.0307(4) Uani 1 1 d .
H4A H 0.0250 0.2790 0.0112 0.037 Uiso 1 1 calc R
C33 C 0.75374(19) 1.08712(12) 1.02986(11) 0.0237(3) Uani 1 1 d .
H33A H 0.8255 1.0766 1.0774 0.028 Uiso 1 1 calc R
C26 C 0.73977(18) 1.22659(12) 1.16445(10) 0.0199(3) Uani 1 1 d .
H26A H 0.8324 1.1948 1.1553 0.024 Uiso 1 1 calc R
C34 C 0.67721(18) 0.99299(11) 0.80789(10) 0.0195(3) Uani 1 1 d .
C21 C 0.6836(2) 1.40534(13) 1.36947(11) 0.0263(4) Uani 1 1 d .
H21A H 0.6504 1.4479 1.4118 0.039 Uiso 1 1 calc R
H21B H 0.7657 1.4367 1.3279 0.039 Uiso 1 1 calc R
H21C H 0.7176 1.3411 1.4070 0.039 Uiso 1 1 calc R
C32 C 0.76848(19) 1.03413(12) 0.95758(11) 0.0237(3) Uani 1 1 d .
H32A H 0.8503 0.9895 0.9566 0.028 Uiso 1 1 calc R
C39 C 0.3207(2) 0.88039(12) 0.50518(11) 0.0256(4) Uani 1 1 d .
H39A H 0.2852 0.8548 0.4553 0.031 Uiso 1 1 calc R
C18 C -0.05577(19) 0.70416(12) 0.53416(11) 0.0236(3) Uani 1 1 d .
H18A H 0.0143 0.7470 0.5499 0.028 Uiso 1 1 calc R
C17 C -0.03687(18) 0.64816(12) 0.46591(10) 0.0204(3) Uani 1 1 d .
C30 C 0.53921(19) 1.11527(12) 0.88879(11) 0.0224(3) Uani 1 1 d .
H30A H 0.4663 1.1248 0.8420 0.027 Uiso 1 1 calc R
C19 C -0.2033(2) 0.68364(12) 0.57594(11) 0.0253(3) Uani 1 1 d .
H19A H -0.2493 0.7103 0.6248 0.030 Uiso 1 1 calc R
C20 C -0.2645(2) 0.61771(13) 0.53097(11) 0.0256(3) Uani 1 1 d .
H20A H -0.3615 0.5918 0.5445 0.031 Uiso 1 1 calc R
C1 C 0.0942(3) 0.13792(14) -0.26356(13) 0.0365(4) Uani 1 1 d .
H1A H 0.1117 0.1105 -0.3195 0.055 Uiso 1 1 calc R
H1B H -0.0091 0.1620 -0.2613 0.055 Uiso 1 1 calc R
H1C H 0.1129 0.0863 -0.2065 0.055 Uiso 1 1 calc R
C40 C 0.2425(2) 0.93931(14) 0.55505(12) 0.0277(4) Uani 1 1 d .
H40A H 0.1422 0.9610 0.5446 0.033 Uiso 1 1 calc R
B1 B 0.3480(2) 0.67832(14) 0.34799(12) 0.0227(4) Uani 1 1 d .
B2 B 0.8487(2) 0.90288(14) 0.71794(14) 0.0254(4) Uani 1 1 d .

loop_
_atom_site_aniso_label
_atom_site_aniso_U_11
_atom_site_aniso_U_22
_atom_site_aniso_U_33
_atom_site_aniso_U_23
_atom_site_aniso_U_13
_atom_site_aniso_U_12
F1 0.0430(6) 0.0346(6) 0.0264(5) -0.0145(4) 0.0097(4) -0.0188(5)
F2 0.0305(6) 0.0399(6) 0.0219(4) -0.0098(4) -0.0019(4) -0.0010(4)
O7 0.0232(6) 0.0239(6) 0.0216(5) -0.0087(4) -0.0030(4) 0.0003(5)
O1 0.0242(6) 0.0285(6) 0.0202(5) -0.0107(5) 0.0017(4) -0.0044(5)
O5 0.0279(6) 0.0320(6) 0.0167(5) -0.0108(5) 0.0033(4) -0.0106(5)
O8 0.0237(6) 0.0316(6) 0.0232(5) -0.0119(5) -0.0056(5) 0.0022(5)
F3 0.0312(6) 0.0523(7) 0.0357(6) -0.0211(5) 0.0075(5) -0.0159(5)
F4 0.0414(7) 0.0438(6) 0.0503(7) -0.0273(6) -0.0231(5) 0.0187(5)
O6 0.0255(6) 0.0317(6) 0.0191(5) -0.0126(5) 0.0019(4) -0.0078(5)
O2 0.0439(8) 0.0315(6) 0.0214(5) -0.0153(5) 0.0003(5) -0.0065(6)
O3 0.0227(6) 0.0348(6) 0.0214(5) -0.0122(5) -0.0021(4) 0.0001(5)
O4 0.0246(6) 0.0342(6) 0.0188(5) -0.0137(5) -0.0014(4) -0.0010(5)
C11 0.0235(8) 0.0225(7) 0.0124(6) -0.0046(6) -0.0015(6) -0.0008(6)
C5 0.0228(8) 0.0214(7) 0.0116(6) -0.0039(5) -0.0031(5) 0.0006(6)
C28 0.0233(8) 0.0191(7) 0.0130(6) -0.0013(5) -0.0006(6) -0.0059(6)
C25 0.0237(8) 0.0191(7) 0.0116(6) -0.0008(5) 0.0000(5) -0.0052(6)
C35 0.0230(8) 0.0201(7) 0.0195(7) -0.0057(6) -0.0011(6) -0.0010(6)
C8 0.0227(8) 0.0205(7) 0.0115(6) -0.0025(5) -0.0030(5) -0.0006(6)
C16 0.0246(8) 0.0204(7) 0.0122(6) -0.0027(5) -0.0020(6) -0.0009(6)
C10 0.0210(8) 0.0308(8) 0.0163(7) -0.0091(6) 0.0036(6) -0.0052(6)
C31 0.0233(8) 0.0209(7) 0.0149(6) -0.0034(6) -0.0009(6) -0.0047(6)
C24 0.0212(8) 0.0252(8) 0.0143(6) -0.0041(6) -0.0042(6) -0.0028(6)
C23 0.0210(8) 0.0278(8) 0.0151(6) -0.0044(6) -0.0006(6) 0.0012(6)
C38 0.0299(9) 0.0179(7) 0.0189(7) -0.0046(6) 0.0013(6) -0.0026(6)
C13 0.0341(9) 0.0268(8) 0.0124(6) -0.0049(6) 0.0042(6) -0.0080(7)
C27 0.0218(8) 0.0268(8) 0.0141(6) -0.0044(6) -0.0029(6) -0.0052(6)
C37 0.0217(8) 0.0187(7) 0.0163(6) -0.0027(6) -0.0005(6) -0.0027(6)
C15 0.0227(8) 0.0228(7) 0.0167(6) -0.0069(6) -0.0005(6) -0.0044(6)
C22 0.0258(8) 0.0216(7) 0.0106(6) -0.0027(5) 0.0012(5) -0.0048(6)
C36 0.0225(8) 0.0169(7) 0.0158(6) -0.0016(5) 0.0005(6) -0.0044(6)
C9 0.0230(8) 0.0269(8) 0.0181(7) -0.0089(6) 0.0005(6) -0.0076(6)
C7 0.0284(9) 0.0297(8) 0.0164(7) -0.0080(6) 0.0024(6) -0.0031(7)
C29 0.0252(8) 0.0250(8) 0.0184(7) -0.0064(6) -0.0042(6) 0.0018(6)
C14 0.0252(8) 0.0188(7) 0.0128(6) -0.0029(5) -0.0031(6) -0.0016(6)
C2 0.0304(9) 0.0233(8) 0.0152(6) -0.0080(6) -0.0054(6) 0.0016(6)
C6 0.0254(8) 0.0249(8) 0.0180(7) -0.0069(6) 0.0011(6) -0.0058(6)
C12 0.0316(9) 0.0225(7) 0.0161(7) -0.0048(6) 0.0015(6) -0.0083(7)
C3 0.0424(11) 0.0279(8) 0.0230(8) -0.0095(7) 0.0030(7) -0.0149(8)
C4 0.0431(11) 0.0328(9) 0.0180(7) -0.0093(7) 0.0088(7) -0.0152(8)
C33 0.0270(9) 0.0277(8) 0.0172(7) -0.0057(6) -0.0080(6) 0.0001(7)
C26 0.0203(8) 0.0242(7) 0.0146(6) -0.0032(6) 0.0005(6) -0.0023(6)
C34 0.0232(8) 0.0180(7) 0.0168(6) -0.0023(6) -0.0002(6) -0.0039(6)
C21 0.0285(9) 0.0346(9) 0.0188(7) -0.0113(7) -0.0020(6) -0.0052(7)
C32 0.0249(8) 0.0250(8) 0.0222(7) -0.0072(6) -0.0045(6) 0.0024(6)
C39 0.0323(9) 0.0266(8) 0.0192(7) -0.0062(6) -0.0035(6) -0.0100(7)
C18 0.0283(9) 0.0248(8) 0.0196(7) -0.0085(6) -0.0008(6) -0.0012(7)
C17 0.0233(8) 0.0227(7) 0.0155(6) -0.0046(6) -0.0024(6) -0.0020(6)
C30 0.0254(8) 0.0264(8) 0.0165(7) -0.0060(6) -0.0048(6) -0.0017(6)
C19 0.0301(9) 0.0269(8) 0.0195(7) -0.0075(6) 0.0032(6) 0.0022(7)
C20 0.0219(8) 0.0322(9) 0.0236(7) -0.0089(7) 0.0040(6) -0.0005(7)
C1 0.0568(13) 0.0282(9) 0.0286(9) -0.0130(7) -0.0065(8) -0.0079(9)
C40 0.0217(8) 0.0384(9) 0.0238(7) -0.0071(7) -0.0049(6) -0.0056(7)
B1 0.0251(9) 0.0293(9) 0.0163(7) -0.0097(7) 0.0013(7) -0.0083(7)
B2 0.0221(9) 0.0294(9) 0.0285(9) -0.0139(8) -0.0038(7) 0.0000(7)

loop_
_atom_type_symbol
_atom_type_description
_atom_type_scat_dispersion_real
_atom_type_scat_dispersion_imag
_atom_type_scat_source
C C 0.0033 0.0016 'International Tables Vol C Tables 4.2.6.8 and 6.1.1.4'
H H 0.0000 0.0000 'International Tables Vol C Tables 4.2.6.8 and 6.1.1.4'
B B 0.0013 0.0007 'International Tables Vol C Tables 4.2.6.8 and 6.1.1.4'
N N 0.0061 0.0033 'International Tables Vol C Tables 4.2.6.8 and 6.1.1.4'
O O 0.0106 0.0060 'International Tables Vol C Tables 4.2.6.8 and 6.1.1.4'
F F 0.0171 0.0103 'International Tables Vol C Tables 4.2.6.8 and 6.1.1.4'

loop_
_geom_angle_atom_site_label_1
_geom_angle_atom_site_label_2
_geom_angle_atom_site_label_3
_geom_angle
C36 O7 B2 119.60(11)
C20 O1 C17 106.23(11)
C14 O5 B1 120.12(12)
C34 O8 B2 119.98(12)
C16 O6 B1 119.37(11)
C2 O2 C1 117.75(13)
C40 O3 C37 106.17(12)
C22 O4 C21 117.17(12)
C10 C11 C12 118.39(13)
C10 C11 C14 120.97(13)
C12 C11 C14 120.61(14)
C4 C5 C6 116.66(12)
C4 C5 C8 121.46(13)
C6 C5 C8 121.88(13)
C33 C28 C29 117.62(13)
C33 C28 C25 122.43(13)
C29 C28 C25 119.95(14)
C26 C25 C24 117.40(13)
C26 C25 C28 121.67(14)
C24 C25 C28 120.93(13)
C34 C35 C36 118.64(15)
C9 C8 C13 117.12(12)
C9 C8 C5 120.51(13)
C13 C8 C5 122.37(13)
O6 C16 C15 122.19(14)
O6 C16 C17 114.95(12)
C15 C16 C17 122.81(14)
C9 C10 C11 120.75(14)
C30 C31 C32 118.61(13)
C30 C31 C34 121.12(13)
C32 C31 C34 120.25(14)
C23 C24 C25 121.50(13)
C24 C23 C22 119.99(14)
C37 C38 C39 105.90(14)
C12 C13 C8 121.65(14)
C22 C27 C26 119.32(13)
C38 C37 O3 110.26(13)
C38 C37 C36 131.57(15)
O3 C37 C36 118.16(12)
C16 C15 C14 118.81(14)
O4 C22 C27 125.16(13)
O4 C22 C23 114.90(14)
C27 C22 C23 119.94(13)
O7 C36 C35 122.32(14)
O7 C36 C37 115.22(12)
C35 C36 C37 122.45(14)
C10 C9 C8 121.74(14)
C6 C7 C2 120.05(14)
C30 C29 C28 121.26(15)
O5 C14 C15 121.01(12)
O5 C14 C11 116.27(13)
C15 C14 C11 122.69(14)
O2 C2 C3 124.53(14)
O2 C2 C7 115.88(14)
C3 C2 C7 119.58(13)
C7 C6 C5 121.82(14)
C13 C12 C11 120.32(14)
C2 C3 C4 119.57(15)
C5 C4 C3 122.31(15)
C32 C33 C28 121.56(14)
C27 C26 C25 121.83(15)
O8 C34 C35 121.12(13)
O8 C34 C31 115.93(13)
C35 C34 C31 122.92(14)
C33 C32 C31 120.21(15)
C40 C39 C38 106.83(13)
C17 C18 C19 106.13(14)
C18 C17 O1 110.04(13)
C18 C17 C16 132.16(15)
O1 C17 C16 117.77(12)
C29 C30 C31 120.73(14)
C20 C19 C18 106.68(13)
C19 C20 O1 110.92(15)
C39 C40 O3 110.84(16)
F1 B1 F2 112.18(14)
F1 B1 O5 109.85(13)
F2 B1 O5 108.19(13)
F1 B1 O6 108.13(13)
F2 B1 O6 108.76(13)
O5 B1 O6 109.71(13)
F4 B2 F3 112.01(16)
F4 B2 O8 109.13(14)
F3 B2 O8 108.43(13)
F4 B2 O7 108.31(13)
F3 B2 O7 108.38(14)
O8 B2 O7 110.59(13)

loop_
_geom_bond_atom_site_label_1
_geom_bond_atom_site_label_2
_geom_bond_distance
F1 B1 1.355(2)
F2 B1 1.381(2)
O7 C36 1.3008(19)
O7 B2 1.488(2)
O1 C20 1.3579(18)
O1 C17 1.3712(18)
O5 C14 1.3038(18)
O5 B1 1.4938(17)
O8 C34 1.310(2)
O8 B2 1.4881(19)
F3 B2 1.381(2)
F4 B2 1.362(2)
O6 C16 1.3053(18)
O6 B1 1.499(2)
O2 C2 1.3665(16)
O2 C1 1.427(2)
O3 C40 1.3640(18)
O3 C37 1.3664(19)
O4 C22 1.3686(16)
O4 C21 1.4279(18)
C11 C10 1.390(2)
C11 C12 1.404(2)
C11 C14 1.4665(17)
C5 C4 1.390(2)
C5 C6 1.403(2)
C5 C8 1.4884(17)
C28 C33 1.396(2)
C28 C29 1.404(2)
C28 C25 1.4862(18)
C25 C26 1.399(2)
C25 C24 1.400(2)
C35 C34 1.390(2)
C35 C36 1.3938(18)
C8 C9 1.398(2)
C8 C13 1.400(2)
C16 C15 1.3884(18)
C16 C17 1.438(2)
C10 C9 1.3851(18)
C31 C30 1.391(2)
C31 C32 1.407(2)
C31 C34 1.4721(18)
C24 C23 1.3850(19)
C23 C22 1.394(2)
C38 C37 1.3679(18)
C38 C39 1.419(2)
C13 C12 1.3872(19)
C27 C22 1.389(2)
C27 C26 1.3948(19)
C37 C36 1.435(2)
C15 C14 1.393(2)
C7 C6 1.3861(19)
C7 C2 1.389(2)
C29 C30 1.3863(19)
C2 C3 1.384(2)
C3 C4 1.395(2)
C33 C32 1.387(2)
C39 C40 1.346(2)
C18 C17 1.3694(18)
C18 C19 1.414(2)
C19 C20 1.353(2)
